data_7012230
loop_
_publ_author_name
'Dervisi, Athanasia'
'Jenkins, Robert L.'
'Malik, K. M. Abdul'
'Hursthouse, Michael B.'
'Coles, Simon'

_publ_section_title
;
 Synthesis of Ni(ii), Pd(ii) and Pt(ii) complexes containing chiral
 phosphino-thiol and -thioether ligands
;
_journal_issue 6
_journal_name_full 'Dalton Transactions'
_journal_page_first 1133
_journal_paper_doi 10.1039/b209142a
_journal_year 2003
_chemical_formula_sum 'C32 H36 P2 Pd S2'
_chemical_formula_weight 653.07
_chemical_name_systematic
;
?
;
_space_group_IT_number 1
_symmetry_cell_setting triclinic
_symmetry_space_group_name_Hall 'P 1'
_symmetry_space_group_name_H-M 'P 1'
_atom_sites_solution_hydrogens geom
_atom_sites_solution_primary direct
_atom_sites_solution_secondary difmap
_audit_creation_method SHELXL-97
_cell_angle_alpha 109.06(3)
_cell_angle_beta 90.56(3)
_cell_angle_gamma 101.02(3)
_cell_formula_units_Z 2
_cell_length_a 9.0549(18)
_cell_length_b 10.873(2)
_cell_length_c 15.972(3)
_cell_measurement_reflns_used 15195
_cell_measurement_temperature 150(2)
_cell_measurement_theta_max 27.48
_cell_measurement_theta_min 2.91
_cell_volume 1454.5(6)
_computing_cell_refinement 'DENZO, COLLECT'
_computing_data_collection 'DENZO (Otwinowski & Minor, 1997) & COLLECT (Hooft, 1998)'
_computing_data_reduction 'DENZO, COLLECT'
_computing_structure_refinement 'SHELXL-97 (Sheldrick, 1997)'
_computing_structure_solution 'SHELXS-97 (Sheldrick, 1997)'
_diffrn_ambient_temperature 150(2)
_diffrn_detector_area_resol_mean 9.091
_diffrn_measured_fraction_theta_full 0.989
_diffrn_measured_fraction_theta_max 0.989
_diffrn_measurement_device_type 'Nonius KappaCCD Area Detector'
_diffrn_measurement_method '\f and \w scans'
_diffrn_radiation_monochromator graphite
_diffrn_radiation_source 'Nonius FR591 rotating anode'
_diffrn_radiation_type MoK\a
_diffrn_radiation_wavelength 0.71073
_diffrn_reflns_av_R_equivalents 0.1253
_diffrn_reflns_av_sigmaI/netI 0.1331
_diffrn_reflns_limit_h_max 11
_diffrn_reflns_limit_h_min -11
_diffrn_reflns_limit_k_max 14
_diffrn_reflns_limit_k_min -14
_diffrn_reflns_limit_l_max 20
_diffrn_reflns_limit_l_min -20
_diffrn_reflns_number 21282
_diffrn_reflns_theta_full 27.49
_diffrn_reflns_theta_max 27.49
_diffrn_reflns_theta_min 3.26
_diffrn_standards_decay_% 0
_exptl_absorpt_coefficient_mu 0.912
_exptl_absorpt_correction_T_max 0.9820
_exptl_absorpt_correction_T_min 0.8530
_exptl_absorpt_correction_type multi-scan
_exptl_absorpt_process_details 'SORTAV (Blessing, 1997)'
_exptl_crystal_colour orange
_exptl_crystal_density_diffrn 1.491
_exptl_crystal_density_method 'not measured'
_exptl_crystal_description plate
_exptl_crystal_F_000 672
_exptl_crystal_size_max 0.18
_exptl_crystal_size_mid 0.08
_exptl_crystal_size_min 0.02
_refine_diff_density_max 1.779
_refine_diff_density_min -2.629
_refine_diff_density_rms 0.168
_refine_ls_abs_structure_details 'Flack H D (1983), Acta Cryst. A39, 876-881'
_refine_ls_abs_structure_Flack -0.04(4)
_refine_ls_extinction_coef 0.0018(10)
_refine_ls_extinction_expression Fc^*^=kFc[1+0.001xFc^2^\l^3^/sin(2\q)]^-1/4^
_refine_ls_extinction_method SHELXL
_refine_ls_goodness_of_fit_ref 1.010
_refine_ls_hydrogen_treatment mixed
_refine_ls_matrix_type full
_refine_ls_number_parameters 672
_refine_ls_number_reflns 12285
_refine_ls_number_restraints 3
_refine_ls_restrained_S_all 1.010
_refine_ls_R_factor_all 0.0876
_refine_ls_R_factor_gt 0.0682
_refine_ls_shift/su_max 0.008
_refine_ls_shift/su_mean 0.001
_refine_ls_structure_factor_coef Fsqd
_refine_ls_weighting_details 'calc w=1/[\s^2^(Fo^2^)+(0.0923P)^2^+0.0000P] where P=(Fo^2^+2Fc^2^)/3'
_refine_ls_weighting_scheme calc
_refine_ls_wR_factor_gt 0.1645
_refine_ls_wR_factor_ref 0.1779
_reflns_number_gt 9765
_reflns_number_total 12285
_reflns_threshold_expression >2\s(I)
_cod_data_source_file b209142a.txt
_cod_data_source_block 4
_cod_depositor_comments
;
The following automatic conversions were performed:
'_symmetry_cell_setting' value 'Triclinic' changed to 'triclinic'
according to '/home/saulius/struct/CIF-dictionaries/cif_core.dic'
dictionary named 'cif_core.dic' version 2.4.1 from 2010-06-29.

Automatic conversion script
Id: cif_fix_enum 1527 2010-12-29 10:47:43Z saulius 

The following automatic conversions were performed:

'_exptl_absorpt_correction_type' tag value 'multi-scans' was replaced
with 'multi-scan' value.

Automatic conversion script
Id: cif_fix_values 1646 2011-03-28 12:23:43Z adriana 
;
_cod_original_cell_volume 1454.4(5)
_cod_original_sg_symbol_H-M P1
_cod_database_code 7012230

loop_
_symmetry_equiv_pos_as_xyz
'x, y, z'

loop_
_atom_site_label
_atom_site_type_symbol
_atom_site_fract_x
_atom_site_fract_y
_atom_site_fract_z
_atom_site_U_iso_or_equiv
_atom_site_adp_type
_atom_site_occupancy
_atom_site_symmetry_multiplicity
_atom_site_calc_flag
_atom_site_refinement_flags
_atom_site_disorder_assembly
_atom_site_disorder_group
C1 C 0.0555(10) 0.7382(9) 0.1003(5) 0.0191(18) Uani 1 1 d . . .
C2 C -0.0067(10) 0.6133(10) 0.1059(6) 0.025(2) Uani 1 1 d . . .
H2 H 0.0553 0.5506 0.1022 0.030 Uiso 1 1 calc R . .
C3 C -0.1600(12) 0.5814(12) 0.1170(7) 0.038(3) Uani 1 1 d . . .
H3 H -0.2035 0.4962 0.1198 0.045 Uiso 1 1 calc R . .
C4 C -0.2473(11) 0.6723(14) 0.1239(6) 0.045(3) Uani 1 1 d . . .
H4 H -0.3509 0.6505 0.1336 0.054 Uiso 1 1 calc R . .
C5 C -0.1886(11) 0.7987(11) 0.1170(6) 0.036(2) Uani 1 1 d . . .
H5 H -0.2512 0.8605 0.1198 0.043 Uiso 1 1 calc R . .
C6 C -0.0354(10) 0.8281(10) 0.1060(5) 0.028(2) Uani 1 1 d . . .
H6 H 0.0078 0.9127 0.1022 0.034 Uiso 1 1 calc R . .
C7 C 0.2766(10) 0.6281(8) -0.0059(5) 0.0173(16) Uani 1 1 d . . .
C8 C 0.1972(9) 0.5997(8) -0.0885(5) 0.0235(17) Uani 1 1 d . . .
H8 H 0.1339 0.6569 -0.0950 0.028 Uiso 1 1 calc R . .
C9 C 0.2096(11) 0.4916(9) -0.1595(5) 0.032(2) Uani 1 1 d . . .
H9 H 0.1559 0.4754 -0.2147 0.039 Uiso 1 1 calc R . .
C10 C 0.3001(13) 0.4043(10) -0.1523(7) 0.035(3) Uani 1 1 d . . .
H10 H 0.3072 0.3282 -0.2015 0.042 Uiso 1 1 calc R . .
C11 C 0.3796(12) 0.4317(10) -0.0710(6) 0.030(2) Uani 1 1 d . . .
H11 H 0.4433 0.3743 -0.0653 0.036 Uiso 1 1 calc R . .
C12 C 0.3678(12) 0.5414(12) 0.0021(8) 0.023(2) Uani 1 1 d . . .
H12 H 0.4215 0.5574 0.0573 0.028 Uiso 1 1 calc R . .
C13 C 0.2907(10) 0.9062(8) 0.0386(5) 0.0260(18) Uani 1 1 d . . .
H13A H 0.3642 0.8866 -0.0069 0.031 Uiso 1 1 calc R . .
H13B H 0.1954 0.9082 0.0086 0.031 Uiso 1 1 calc R . .
C14 C 0.3507(10) 1.0411(8) 0.1068(5) 0.0249(17) Uani 1 1 d . . .
H14 H 0.2676 1.0703 0.1442 0.030 Uiso 1 1 calc R . .
C15 C 0.4074(12) 1.1427(9) 0.0601(6) 0.029(2) Uani 1 1 d . . .
H15A H 0.4931 1.1161 0.0255 0.035 Uiso 1 1 calc R . .
H15B H 0.3256 1.1404 0.0176 0.035 Uiso 1 1 calc R . .
C16 C 0.4582(13) 1.2852(9) 0.1239(6) 0.047(3) Uani 1 1 d . . .
H16A H 0.3756 1.3111 0.1603 0.071 Uiso 1 1 calc R . .
H16B H 0.4860 1.3453 0.0898 0.071 Uiso 1 1 calc R . .
H16C H 0.5457 1.2904 0.1624 0.071 Uiso 1 1 calc R . .
C17 C 0.4281(9) 0.6646(8) 0.3501(5) 0.0204(16) Uani 1 1 d . . .
H17 H 0.3746 0.7147 0.4005 0.024 Uiso 1 1 calc R . .
C18 C 0.4295(10) 0.5274(8) 0.3566(5) 0.0220(18) Uani 1 1 d . . .
H18A H 0.4791 0.4773 0.3053 0.026 Uiso 1 1 calc R . .
H18B H 0.4915 0.5394 0.4111 0.026 Uiso 1 1 calc R . .
C19 C 0.2760(10) 0.4446(8) 0.3585(6) 0.0308(19) Uani 1 1 d . . .
H19A H 0.2338 0.4841 0.4150 0.046 Uiso 1 1 calc R . .
H19B H 0.2858 0.3540 0.3525 0.046 Uiso 1 1 calc R . .
H19C H 0.2087 0.4421 0.3092 0.046 Uiso 1 1 calc R . .
C20 C 0.5900(9) 0.7419(7) 0.3558(5) 0.0203(16) Uani 1 1 d . . .
H20A H 0.6487 0.6863 0.3128 0.024 Uiso 1 1 calc R . .
H20B H 0.6385 0.7639 0.4162 0.024 Uiso 1 1 calc R . .
C21 C 0.5421(9) 1.0124(8) 0.4314(5) 0.0158(16) Uani 1 1 d . . .
C22 C 0.4703(14) 1.1117(11) 0.4245(8) 0.024(2) Uani 1 1 d . . .
H22 H 0.4379 1.1095 0.3672 0.029 Uiso 1 1 calc R . .
C23 C 0.4445(12) 1.2128(9) 0.4978(6) 0.031(2) Uani 1 1 d . . .
H23 H 0.3939 1.2785 0.4915 0.037 Uiso 1 1 calc R . .
C24 C 0.4948(12) 1.2165(9) 0.5822(7) 0.031(2) Uani 1 1 d . . .
H24 H 0.4814 1.2870 0.6336 0.037 Uiso 1 1 calc R . .
C25 C 0.5632(10) 1.1185(8) 0.5905(5) 0.0278(18) Uani 1 1 d . . .
H25 H 0.5932 1.1195 0.6479 0.033 Uiso 1 1 calc R . .
C26 C 0.5890(9) 1.0186(8) 0.5164(5) 0.0213(16) Uani 1 1 d . . .
H26 H 0.6394 0.9531 0.5232 0.026 Uiso 1 1 calc R . .
C27 C 0.7888(10) 0.9657(8) 0.3278(5) 0.0149(18) Uani 1 1 d . . .
C28 C 0.9030(10) 0.8985(9) 0.3298(5) 0.024(2) Uani 1 1 d . . .
H28 H 0.8784 0.8129 0.3356 0.029 Uiso 1 1 calc R . .
C29 C 1.0517(10) 0.9521(9) 0.3237(6) 0.0230(19) Uani 1 1 d . . .
H29 H 1.1285 0.9037 0.3243 0.028 Uiso 1 1 calc R . .
C30 C 1.0878(10) 1.0805(10) 0.3165(6) 0.0244(19) Uani 1 1 d . . .
H30 H 1.1897 1.1196 0.3129 0.029 Uiso 1 1 calc R . .
C31 C 0.9756(10) 1.1484(9) 0.3148(6) 0.028(2) Uani 1 1 d . . .
H31 H 1.0005 1.2343 0.3093 0.034 Uiso 1 1 calc R . .
C32 C 0.8250(11) 1.0935(9) 0.3209(6) 0.025(2) Uani 1 1 d . . .
H32 H 0.7482 1.1419 0.3205 0.031 Uiso 1 1 calc R . .
C33 C 0.9582(10) 0.6561(8) 0.4962(5) 0.0202(17) Uani 1 1 d . . .
C34 C 1.0019(9) 0.6522(8) 0.4126(5) 0.0213(17) Uani 1 1 d . . .
H34 H 1.0823 0.7188 0.4072 0.026 Uiso 1 1 calc R . .
C35 C 0.9300(11) 0.5524(9) 0.3367(5) 0.032(2) Uani 1 1 d . . .
H35 H 0.9595 0.5524 0.2798 0.038 Uiso 1 1 calc R . .
C36 C 0.8165(12) 0.4542(10) 0.3439(7) 0.035(3) Uani 1 1 d . . .
H36 H 0.7682 0.3852 0.2921 0.042 Uiso 1 1 calc R . .
C37 C 0.7721(12) 0.4557(10) 0.4275(6) 0.034(2) Uani 1 1 d . . .
H37 H 0.6941 0.3869 0.4324 0.041 Uiso 1 1 calc R . .
C38 C 0.8418(13) 0.5578(12) 0.5043(8) 0.029(3) Uani 1 1 d . . .
H38 H 0.8099 0.5599 0.5612 0.035 Uiso 1 1 calc R . .
C39 C 1.2247(10) 0.7044(9) 0.6036(5) 0.0185(19) Uani 1 1 d . . .
C40 C 1.2026(10) 0.5835(8) 0.6165(6) 0.0231(19) Uani 1 1 d . . .
H40 H 1.1034 0.5398 0.6215 0.028 Uiso 1 1 calc R . .
C41 C 1.3251(11) 0.5240(10) 0.6223(6) 0.031(2) Uani 1 1 d . . .
H41 H 1.3086 0.4394 0.6298 0.037 Uiso 1 1 calc R . .
C42 C 1.4703(11) 0.5890(9) 0.6169(5) 0.025(2) Uani 1 1 d . . .
H42 H 1.5539 0.5496 0.6209 0.031 Uiso 1 1 calc R . .
C43 C 1.4924(11) 0.7143(10) 0.6054(6) 0.024(2) Uani 1 1 d . . .
H43 H 1.5913 0.7609 0.6027 0.029 Uiso 1 1 calc R . .
C44 C 1.3680(11) 0.7692(9) 0.5980(6) 0.028(2) Uani 1 1 d . . .
H44 H 1.3825 0.8527 0.5890 0.033 Uiso 1 1 calc R . .
C45 C 1.1297(9) 0.9293(7) 0.5750(5) 0.0227(17) Uani 1 1 d . . .
H45A H 1.2148 0.9841 0.6188 0.027 Uiso 1 1 calc R . .
H45B H 1.1677 0.9079 0.5151 0.027 Uiso 1 1 calc R . .
C46 C 1.0068(9) 1.0076(7) 0.5798(5) 0.0199(16) Uani 1 1 d . . .
H46 H 0.9304 0.9577 0.5284 0.024 Uiso 1 1 calc R . .
C47 C 1.0704(11) 1.1450(8) 0.5733(6) 0.028(2) Uani 1 1 d . . .
H47A H 1.1436 1.1957 0.6252 0.033 Uiso 1 1 calc R . .
H47B H 1.1266 1.1332 0.5193 0.033 Uiso 1 1 calc R . .
C48 C 0.9551(11) 1.2264(9) 0.5699(6) 0.035(2) Uani 1 1 d . . .
H48A H 0.8791 1.1758 0.5205 0.053 Uiso 1 1 calc R . .
H48B H 1.0049 1.3092 0.5612 0.053 Uiso 1 1 calc R . .
H48C H 0.9061 1.2473 0.6259 0.053 Uiso 1 1 calc R . .
C49 C 0.7565(9) 0.6300(8) 0.8244(5) 0.0209(16) Uani 1 1 d . . .
H49 H 0.6578 0.6010 0.7879 0.025 Uiso 1 1 calc R . .
C50 C 0.7683(11) 0.5308(8) 0.8694(5) 0.0233(19) Uani 1 1 d . . .
H50A H 0.6896 0.5346 0.9122 0.028 Uiso 1 1 calc R . .
H50B H 0.8674 0.5590 0.9041 0.028 Uiso 1 1 calc R . .
C51 C 0.7530(13) 0.3874(9) 0.8105(7) 0.048(3) Uani 1 1 d . . .
H51A H 0.6518 0.3547 0.7796 0.072 Uiso 1 1 calc R . .
H51B H 0.7684 0.3332 0.8470 0.072 Uiso 1 1 calc R . .
H51C H 0.8287 0.3815 0.7667 0.072 Uiso 1 1 calc R . .
C52 C 0.7629(10) 0.7672(8) 0.8913(5) 0.0231(17) Uani 1 1 d . . .
H52A H 0.8494 0.7886 0.9356 0.028 Uiso 1 1 calc R . .
H52B H 0.6696 0.7664 0.9231 0.028 Uiso 1 1 calc R . .
C53 C 0.8680(10) 1.0443(8) 0.9337(5) 0.0208(17) Uani 1 1 d . . .
C54 C 0.9904(16) 1.1371(12) 0.9259(9) 0.036(3) Uani 1 1 d . . .
H54 H 1.0330 1.1253 0.8704 0.043 Uiso 1 1 calc R . .
C55 C 1.0511(13) 1.2477(10) 0.9996(7) 0.040(3) Uani 1 1 d . . .
H55 H 1.1303 1.3141 0.9928 0.047 Uiso 1 1 calc R . .
C56 C 0.9992(12) 1.2620(10) 1.0800(7) 0.032(2) Uani 1 1 d . . .
H56 H 1.0463 1.3350 1.1302 0.039 Uiso 1 1 calc R . .
C57 C 0.8768(11) 1.1703(8) 1.0900(5) 0.032(2) Uani 1 1 d . . .
H57 H 0.8390 1.1808 1.1467 0.038 Uiso 1 1 calc R . .
C58 C 0.8109(11) 1.0639(8) 1.0169(5) 0.029(2) Uani 1 1 d . . .
H58 H 0.7252 1.0029 1.0232 0.035 Uiso 1 1 calc R . .
C59 C 0.5949(10) 0.9259(8) 0.8247(5) 0.0182(18) Uani 1 1 d . . .
C60 C 0.4606(9) 0.8353(8) 0.8256(5) 0.0206(17) Uani 1 1 d . . .
H60 H 0.4663 0.7535 0.8336 0.025 Uiso 1 1 calc R . .
C61 C 0.3223(9) 0.8644(9) 0.8148(5) 0.0256(18) Uani 1 1 d . . .
H61 H 0.2325 0.8019 0.8136 0.031 Uiso 1 1 calc R . .
C62 C 0.3143(11) 0.9854(10) 0.8058(6) 0.029(2) Uani 1 1 d . . .
H62 H 0.2185 1.0069 0.8006 0.034 Uiso 1 1 calc R . .
C63 C 0.4421(12) 1.0740(9) 0.8042(6) 0.032(2) Uani 1 1 d . . .
H63 H 0.4344 1.1556 0.7965 0.038 Uiso 1 1 calc R . .
C64 C 0.5839(10) 1.0461(9) 0.8137(6) 0.0229(19) Uani 1 1 d . . .
H64 H 0.6726 1.1083 0.8126 0.028 Uiso 1 1 calc R . .
P1 P 0.2557(3) 0.7739(2) 0.08671(14) 0.0175(5) Uani 1 1 d . . .
P2 P 0.5901(3) 0.8938(2) 0.33165(14) 0.0161(4) Uani 1 1 d . . .
P3 P 1.0592(3) 0.7765(2) 0.59784(14) 0.0175(5) Uani 1 1 d . . .
P4 P 0.7821(3) 0.8967(2) 0.84048(14) 0.0168(5) Uani 1 1 d . . .
S1 S 0.5056(3) 1.0314(2) 0.17860(15) 0.0227(5) Uani 1 1 d . . .
S2 S 0.3279(3) 0.6458(2) 0.24407(15) 0.0243(5) Uani 1 1 d . . .
S3 S 0.9122(3) 1.0243(2) 0.68288(15) 0.0263(5) Uani 1 1 d . . .
S4 S 0.9107(3) 0.6391(2) 0.74972(15) 0.0235(5) Uani 1 1 d . . .
Pd1 Pd 0.41977(7) 0.83753(6) 0.21102(4) 0.01575(15) Uani 1 1 d . . .
Pd2 Pd 0.91515(8) 0.83286(6) 0.71688(4) 0.01608(15) Uani 1 1 d . . .

loop_
_atom_site_aniso_label
_atom_site_aniso_U_11
_atom_site_aniso_U_22
_atom_site_aniso_U_33
_atom_site_aniso_U_23
_atom_site_aniso_U_13
_atom_site_aniso_U_12
C1 0.016(4) 0.025(5) 0.013(4) 0.003(3) -0.001(3) 0.004(4)
C2 0.017(4) 0.032(5) 0.026(4) 0.008(4) 0.003(3) 0.005(4)
C3 0.026(6) 0.050(7) 0.029(5) 0.016(5) -0.002(4) -0.015(5)
C4 0.013(5) 0.087(10) 0.025(5) 0.008(6) -0.003(4) 0.006(6)
C5 0.035(6) 0.051(7) 0.024(5) 0.005(5) 0.001(4) 0.024(5)
C6 0.026(5) 0.039(6) 0.017(4) 0.002(4) -0.006(3) 0.012(4)
C7 0.018(4) 0.014(4) 0.016(3) -0.001(3) 0.002(3) 0.004(3)
C8 0.027(4) 0.026(4) 0.023(4) 0.012(4) 0.003(3) 0.012(4)
C9 0.044(6) 0.032(5) 0.018(4) 0.003(4) 0.000(4) 0.012(4)
C10 0.047(6) 0.027(6) 0.020(4) -0.009(4) -0.006(4) 0.012(5)
C11 0.029(5) 0.032(5) 0.025(4) 0.001(4) -0.002(4) 0.013(4)
C12 0.016(5) 0.027(5) 0.021(5) -0.001(4) -0.004(4) 0.006(4)
C13 0.037(5) 0.023(4) 0.016(4) 0.003(3) -0.002(3) 0.007(4)
C14 0.034(5) 0.020(4) 0.022(4) 0.004(3) -0.004(3) 0.014(4)
C15 0.047(6) 0.021(5) 0.016(4) 0.003(4) -0.010(4) 0.006(4)
C16 0.073(7) 0.021(5) 0.041(5) 0.005(4) -0.032(5) 0.005(5)
C17 0.023(4) 0.019(4) 0.023(4) 0.011(3) 0.005(3) 0.006(3)
C18 0.025(5) 0.017(4) 0.022(4) 0.005(3) -0.003(4) 0.004(4)
C19 0.034(5) 0.019(4) 0.040(5) 0.017(4) -0.002(4) -0.004(4)
C20 0.021(4) 0.018(4) 0.019(4) 0.005(3) -0.006(3) 0.001(3)
C21 0.011(4) 0.018(4) 0.016(3) 0.002(3) 0.001(3) 0.000(3)
C22 0.029(6) 0.024(5) 0.022(5) 0.010(4) 0.010(4) 0.008(4)
C23 0.035(6) 0.027(5) 0.032(5) 0.009(4) 0.004(4) 0.015(4)
C24 0.039(6) 0.023(5) 0.021(4) -0.008(4) 0.004(4) 0.010(4)
C25 0.031(5) 0.023(4) 0.026(4) 0.007(4) 0.002(4) 0.003(4)
C26 0.025(4) 0.022(4) 0.020(4) 0.009(3) 0.006(3) 0.007(3)
C27 0.020(4) 0.009(4) 0.010(3) -0.001(3) 0.000(3) 0.000(3)
C28 0.028(5) 0.025(5) 0.015(4) 0.005(4) 0.002(3) 0.000(4)
C29 0.024(5) 0.023(5) 0.024(4) 0.009(4) -0.005(3) 0.007(4)
C30 0.015(4) 0.035(5) 0.022(4) 0.012(4) -0.002(3) -0.002(4)
C31 0.029(5) 0.014(4) 0.034(5) 0.009(4) -0.012(4) -0.012(4)
C32 0.025(5) 0.019(5) 0.030(4) 0.005(4) -0.005(4) 0.006(4)
C33 0.023(4) 0.021(4) 0.020(4) 0.007(3) 0.005(3) 0.011(3)
C34 0.022(4) 0.020(4) 0.021(4) 0.004(3) -0.003(3) 0.006(3)
C35 0.044(5) 0.033(5) 0.019(4) 0.006(4) -0.002(4) 0.014(4)
C36 0.039(6) 0.029(6) 0.027(5) -0.003(5) -0.011(4) 0.011(5)
C37 0.030(5) 0.026(5) 0.036(5) -0.001(4) -0.004(4) 0.002(4)
C38 0.023(5) 0.029(6) 0.024(5) -0.001(4) 0.002(4) -0.003(4)
C39 0.019(4) 0.016(4) 0.017(4) -0.003(3) -0.001(3) 0.007(4)
C40 0.021(5) 0.015(4) 0.028(4) 0.001(4) 0.002(4) 0.003(4)
C41 0.039(5) 0.026(5) 0.028(4) 0.006(4) 0.005(4) 0.011(4)
C42 0.030(5) 0.036(5) 0.015(4) 0.004(4) 0.005(3) 0.024(4)
C43 0.023(5) 0.030(5) 0.022(4) 0.007(4) 0.004(3) 0.010(4)
C44 0.032(5) 0.026(5) 0.025(4) 0.011(4) 0.002(4) 0.003(4)
C45 0.026(4) 0.016(4) 0.023(4) 0.001(3) 0.003(3) 0.008(3)
C46 0.027(4) 0.015(4) 0.018(4) 0.007(3) 0.002(3) 0.000(3)
C47 0.028(5) 0.019(5) 0.031(5) 0.008(4) 0.010(4) -0.003(4)
C48 0.048(6) 0.019(4) 0.038(5) 0.012(4) 0.004(4) 0.000(4)
C49 0.023(4) 0.018(4) 0.019(4) 0.005(3) -0.002(3) 0.000(3)
C50 0.032(5) 0.013(4) 0.023(4) 0.004(3) 0.010(4) 0.004(4)
C51 0.071(8) 0.017(5) 0.053(6) 0.010(5) 0.006(6) 0.004(5)
C52 0.030(5) 0.023(4) 0.017(4) 0.007(3) 0.008(3) 0.008(4)
C53 0.018(4) 0.021(4) 0.017(4) 0.001(3) -0.004(3) 0.000(3)
C54 0.039(7) 0.025(6) 0.031(6) -0.001(5) 0.010(5) -0.008(5)
C55 0.033(6) 0.023(5) 0.043(5) -0.005(4) 0.004(5) -0.013(4)
C56 0.033(5) 0.024(5) 0.029(5) -0.005(4) -0.004(4) 0.002(4)
C57 0.052(6) 0.022(5) 0.018(4) 0.004(3) 0.002(4) 0.003(4)
C58 0.042(5) 0.016(4) 0.023(4) -0.002(3) 0.000(4) 0.003(4)
C59 0.021(4) 0.017(4) 0.013(4) 0.000(3) 0.003(3) 0.004(3)
C60 0.020(4) 0.025(4) 0.014(4) 0.005(3) 0.000(3) 0.001(4)
C61 0.018(4) 0.035(5) 0.017(4) 0.005(4) 0.005(3) -0.002(4)
C62 0.026(5) 0.036(6) 0.022(4) -0.001(4) 0.005(4) 0.019(4)
C63 0.038(6) 0.026(5) 0.031(5) 0.000(4) 0.000(4) 0.021(5)
C64 0.020(4) 0.022(5) 0.021(4) 0.002(3) 0.000(3) -0.001(4)
P1 0.0178(12) 0.0165(11) 0.0160(9) 0.0033(8) -0.0015(8) 0.0025(9)
P2 0.0171(11) 0.0150(10) 0.0146(9) 0.0032(8) -0.0014(8) 0.0027(9)
P3 0.0199(12) 0.0141(10) 0.0169(9) 0.0031(8) 0.0009(8) 0.0033(9)
P4 0.0188(12) 0.0130(10) 0.0172(9) 0.0032(8) 0.0020(8) 0.0036(9)
S1 0.0277(13) 0.0188(11) 0.0214(10) 0.0096(9) -0.0040(10) -0.0009(10)
S2 0.0263(13) 0.0195(11) 0.0245(11) 0.0096(9) -0.0096(10) -0.0051(10)
S3 0.0403(15) 0.0232(12) 0.0248(11) 0.0134(10) 0.0126(11) 0.0188(12)
S4 0.0322(14) 0.0179(11) 0.0234(11) 0.0087(9) 0.0082(10) 0.0084(10)
Pd1 0.0167(3) 0.0143(2) 0.0146(3) 0.00337(19) -0.00157(18) 0.00218(18)
Pd2 0.0184(3) 0.0138(2) 0.0154(3) 0.00350(19) 0.00153(19) 0.00444(18)

loop_
_atom_type_symbol
_atom_type_description
_atom_type_scat_dispersion_real
_atom_type_scat_dispersion_imag
_atom_type_scat_source
C C 0.0033 0.0016 'International Tables Vol C Tables 4.2.6.8 and 6.1.1.4'
H H 0.0000 0.0000 'International Tables Vol C Tables 4.2.6.8 and 6.1.1.4'
P P 0.1023 0.0942 'International Tables Vol C Tables 4.2.6.8 and 6.1.1.4'
S S 0.1246 0.1234 'International Tables Vol C Tables 4.2.6.8 and 6.1.1.4'
Pd Pd -0.9988 1.0072 'International Tables Vol C Tables 4.2.6.8 and 6.1.1.4'

loop_
_geom_angle_atom_site_label_1
_geom_angle_atom_site_label_2
_geom_angle_atom_site_label_3
_geom_angle
_geom_angle_site_symmetry_1
_geom_angle_site_symmetry_3
_geom_angle_publ_flag
C6 C1 C2 119.6(9) . . ?
C6 C1 P1 123.0(7) . . ?
C2 C1 P1 117.4(7) . . ?
C3 C2 C1 119.6(9) . . ?
C4 C3 C2 119.9(10) . . ?
C3 C4 C5 122.0(9) . . ?
C6 C5 C4 117.0(9) . . ?
C1 C6 C5 121.9(10) . . ?
C12 C7 C8 118.3(8) . . ?
C12 C7 P1 122.4(7) . . ?
C8 C7 P1 119.3(6) . . ?
C9 C8 C7 121.2(7) . . ?
C8 C9 C10 121.1(8) . . ?
C11 C10 C9 118.2(9) . . ?
C10 C11 C12 121.4(9) . . ?
C11 C12 C7 119.8(9) . . ?
C14 C13 P1 112.8(5) . . ?
C13 C14 C15 109.9(6) . . ?
C13 C14 S1 109.8(5) . . ?
C15 C14 S1 110.0(6) . . ?
C16 C15 C14 113.7(7) . . ?
C20 C17 C18 109.9(6) . . ?
C20 C17 S2 109.8(5) . . ?
C18 C17 S2 109.8(5) . . ?
C19 C18 C17 115.1(7) . . ?
C17 C20 P2 110.1(5) . . ?
C22 C21 C26 117.5(8) . . ?
C22 C21 P2 119.5(7) . . ?
C26 C21 P2 122.5(6) . . ?
C23 C22 C21 122.4(10) . . ?
C22 C23 C24 118.5(9) . . ?
C25 C24 C23 120.1(9) . . ?
C24 C25 C26 120.7(8) . . ?
C25 C26 C21 120.9(7) . . ?
C28 C27 C32 119.2(8) . . ?
C28 C27 P2 122.6(6) . . ?
C32 C27 P2 118.2(7) . . ?
C29 C28 C27 121.9(8) . . ?
C28 C29 C30 118.7(9) . . ?
C31 C30 C29 120.0(8) . . ?
C30 C31 C32 121.0(8) . . ?
C31 C32 C27 119.1(8) . . ?
C34 C33 C38 119.6(9) . . ?
C34 C33 P3 122.5(7) . . ?
C38 C33 P3 117.7(7) . . ?
C33 C34 C35 121.0(8) . . ?
C36 C35 C34 120.0(8) . . ?
C35 C36 C37 119.9(9) . . ?
C36 C37 C38 120.5(10) . . ?
C33 C38 C37 119.1(11) . . ?
C40 C39 C44 120.0(8) . . ?
C40 C39 P3 118.1(7) . . ?
C44 C39 P3 122.0(7) . . ?
C39 C40 C41 120.6(9) . . ?
C42 C41 C40 119.8(9) . . ?
C41 C42 C43 119.3(8) . . ?
C44 C43 C42 119.5(9) . . ?
C39 C44 C43 120.9(9) . . ?
C46 C45 P3 110.9(5) . . ?
C45 C46 C47 111.1(7) . . ?
C45 C46 S3 110.4(5) . . ?
C47 C46 S3 110.3(5) . . ?
C48 C47 C46 115.2(8) . . ?
C50 C49 C52 111.5(6) . . ?
C50 C49 S4 110.7(6) . . ?
C52 C49 S4 109.0(5) . . ?
C49 C50 C51 117.1(7) . . ?
C49 C52 P4 113.1(5) . . ?
C54 C53 C58 118.2(9) . . ?
C54 C53 P4 122.6(8) . . ?
C58 C53 P4 119.2(6) . . ?
C53 C54 C55 119.9(11) . . ?
C56 C55 C54 121.1(10) . . ?
C55 C56 C57 120.2(9) . . ?
C58 C57 C56 119.3(8) . . ?
C57 C58 C53 121.2(9) . . ?
C64 C59 C60 118.7(8) . . ?
C64 C59 P4 117.8(7) . . ?
C60 C59 P4 123.5(6) . . ?
C61 C60 C59 120.7(8) . . ?
C60 C61 C62 119.6(8) . . ?
C63 C62 C61 120.8(8) . . ?
C62 C63 C64 120.7(9) . . ?
C59 C64 C63 119.5(9) . . ?
C1 P1 C13 107.5(4) . . ?
C1 P1 C7 102.0(4) . . ?
C13 P1 C7 102.8(4) . . ?
C1 P1 Pd1 117.9(3) . . ?
C13 P1 Pd1 107.6(3) . . ?
C7 P1 Pd1 117.7(3) . . ?
C21 P2 C20 106.9(4) . . ?
C21 P2 C27 101.5(4) . . ?
C20 P2 C27 105.5(4) . . ?
C21 P2 Pd1 114.4(3) . . ?
C20 P2 Pd1 106.4(3) . . ?
C27 P2 Pd1 121.2(3) . . ?
C45 P3 C33 107.3(4) . . ?
C45 P3 C39 105.7(4) . . ?
C33 P3 C39 100.5(4) . . ?
C45 P3 Pd2 105.9(3) . . ?
C33 P3 Pd2 115.2(3) . . ?
C39 P3 Pd2 121.3(3) . . ?
C59 P4 C52 107.4(4) . . ?
C59 P4 C53 102.3(4) . . ?
C52 P4 C53 101.6(4) . . ?
C59 P4 Pd2 117.8(3) . . ?
C52 P4 Pd2 107.6(3) . . ?
C53 P4 Pd2 118.6(3) . . ?
C14 S1 Pd1 104.7(3) . . ?
C17 S2 Pd1 106.8(3) . . ?
C46 S3 Pd2 107.0(3) . . ?
C49 S4 Pd2 105.8(3) . . ?
P2 Pd1 P1 177.31(11) . . ?
P2 Pd1 S2 85.86(9) . . ?
P1 Pd1 S2 93.36(9) . . ?
P2 Pd1 S1 94.85(9) . . ?
P1 Pd1 S1 85.99(9) . . ?
S2 Pd1 S1 178.45(14) . . ?
P3 Pd2 P4 176.98(11) . . ?
P3 Pd2 S3 85.80(9) . . ?
P4 Pd2 S3 93.62(9) . . ?
P3 Pd2 S4 94.82(9) . . ?
P4 Pd2 S4 85.84(9) . . ?
S3 Pd2 S4 178.35(14) . . ?

loop_
_geom_bond_atom_site_label_1
_geom_bond_atom_site_label_2
_geom_bond_distance
_geom_bond_site_symmetry_2
_geom_bond_publ_flag
C1 C6 1.376(12) . ?
C1 C2 1.399(12) . ?
C1 P1 1.810(9) . ?
C2 C3 1.393(14) . ?
C3 C4 1.358(17) . ?
C4 C5 1.415(17) . ?
C5 C6 1.389(14) . ?
C7 C12 1.401(13) . ?
C7 C8 1.409(11) . ?
C7 P1 1.824(8) . ?
C8 C9 1.365(11) . ?
C9 C10 1.397(13) . ?
C10 C11 1.393(13) . ?
C11 C12 1.393(14) . ?
C13 C14 1.507(11) . ?
C13 P1 1.820(8) . ?
C14 C15 1.540(11) . ?
C14 S1 1.843(8) . ?
C15 C16 1.529(12) . ?
C17 C20 1.530(11) . ?
C17 C18 1.531(10) . ?
C17 S2 1.846(8) . ?
C18 C19 1.511(12) . ?
C20 P2 1.815(7) . ?
C21 C22 1.394(14) . ?
C21 C26 1.395(10) . ?
C21 P2 1.810(8) . ?
C22 C23 1.377(15) . ?
C23 C24 1.403(13) . ?
C24 C25 1.371(12) . ?
C25 C26 1.378(11) . ?
C27 C28 1.382(13) . ?
C27 C32 1.406(11) . ?
C27 P2 1.830(9) . ?
C28 C29 1.379(12) . ?
C29 C30 1.414(12) . ?
C30 C31 1.371(13) . ?
C31 C32 1.398(13) . ?
C33 C34 1.386(11) . ?
C33 C38 1.390(15) . ?
C33 P3 1.819(9) . ?
C34 C35 1.388(11) . ?
C35 C36 1.368(14) . ?
C36 C37 1.394(15) . ?
C37 C38 1.401(15) . ?
C39 C40 1.373(12) . ?
C39 C44 1.372(13) . ?
C39 P3 1.835(9) . ?
C40 C41 1.404(13) . ?
C41 C42 1.386(14) . ?
C42 C43 1.411(13) . ?
C43 C44 1.392(12) . ?
C45 C46 1.513(11) . ?
C45 P3 1.815(8) . ?
C46 C47 1.533(10) . ?
C46 S3 1.836(8) . ?
C47 C48 1.503(13) . ?
C49 C50 1.496(10) . ?
C49 C52 1.515(11) . ?
C49 S4 1.854(8) . ?
C50 C51 1.514(12) . ?
C52 P4 1.824(7) . ?
C53 C54 1.386(15) . ?
C53 C58 1.396(11) . ?
C53 P4 1.827(8) . ?
C54 C55 1.395(16) . ?
C55 C56 1.343(14) . ?
C56 C57 1.391(13) . ?
C57 C58 1.377(12) . ?
C59 C64 1.396(12) . ?
C59 C60 1.414(11) . ?
C59 P4 1.813(9) . ?
C60 C61 1.372(12) . ?
C61 C62 1.385(13) . ?
C62 C63 1.364(14) . ?
C63 C64 1.393(13) . ?
P1 Pd1 2.298(3) . ?
P2 Pd1 2.297(2) . ?
P3 Pd2 2.299(3) . ?
P4 Pd2 2.303(2) . ?
S1 Pd1 2.326(2) . ?
S2 Pd1 2.319(2) . ?
S3 Pd2 2.321(2) . ?
S4 Pd2 2.325(2) . ?
